data_2211066
loop_
_publ_author_name
'Yun-Cheng Cui'
'Xiu-Mei Li'
'Jia-Jun Wang'
'Bo Liu'

_publ_section_title <i>catena</i>-Poly[[bis(benzimidazole-\k<i>N</i>)cadmium(II)]-\m-benzene-1,4-dicarboxylato]
_journal_coeditor_code HY2015
_journal_issue 11
_journal_name_full 'Acta Crystallographica Section E'
_journal_page_first m3071
_journal_page_last m3072
_journal_paper_doi 10.1107/S1600536806043492
_journal_volume 62
_journal_year 2006
_chemical_formula_iupac '[Cd (C7 H6 N2)2 (C8 H4 O4)]'
_chemical_formula_moiety 'C22 H16 Cd N4 O4'
_chemical_formula_sum 'C22 H16 Cd N4 O4'
_chemical_formula_weight 512.79
_chemical_name_systematic dicarboxylato]
_space_group_IT_number 14
_symmetry_cell_setting monoclinic
_symmetry_space_group_name_Hall '-P 2yn'
_symmetry_space_group_name_H-M 'P 1 21/n 1'
_atom_sites_solution_hydrogens geom
_atom_sites_solution_primary direct
_atom_sites_solution_secondary difmap
_audit_creation_method SHELXL-97
_cell_angle_alpha 90.00
_cell_angle_beta 114.203(6)
_cell_angle_gamma 90.00
_cell_formula_units_Z 4
_cell_length_a 17.395(11)
_cell_length_b 7.254(4)
_cell_length_c 18.210(11)
_cell_measurement_reflns_used 2000
_cell_measurement_temperature 273(2)
_cell_measurement_theta_max 26.12
_cell_measurement_theta_min 2.11
_cell_volume 2096(2)
_computing_cell_refinement 'SAINT (Bruker, 2001)'
_computing_data_collection 'SMART (Bruker, 2001)'
_computing_data_reduction SAINT
_computing_molecular_graphics 'SHELXTL (Bruker, 2001)'
_computing_publication_material SHELXTL
_computing_structure_refinement 'SHELXL97 (Sheldrick, 1997)'
_computing_structure_solution 'SHELXS97 (Sheldrick, 1997)'
_diffrn_ambient_temperature 273(2)
_diffrn_measured_fraction_theta_full 0.991
_diffrn_measured_fraction_theta_max 0.991
_diffrn_measurement_device_type 'Bruker SMART APEX CCD'
_diffrn_measurement_method '\f and \w scan'
_diffrn_radiation_monochromator graphite
_diffrn_radiation_source 'fine-focus sealed tube'
_diffrn_radiation_type MoK\a
_diffrn_radiation_wavelength 0.71073
_diffrn_reflns_av_R_equivalents 0.0209
_diffrn_reflns_av_sigmaI/netI 0.0255
_diffrn_reflns_limit_h_max 19
_diffrn_reflns_limit_h_min -21
_diffrn_reflns_limit_k_max 8
_diffrn_reflns_limit_k_min -8
_diffrn_reflns_limit_l_max 22
_diffrn_reflns_limit_l_min -16
_diffrn_reflns_number 10973
_diffrn_reflns_theta_full 26.12
_diffrn_reflns_theta_max 26.12
_diffrn_reflns_theta_min 2.11
_diffrn_standards_decay_% 0
_diffrn_standards_interval_count 0
_diffrn_standards_number 0
_exptl_absorpt_coefficient_mu 1.079
_exptl_absorpt_correction_T_max 0.923
_exptl_absorpt_correction_T_min 0.762
_exptl_absorpt_correction_type multi-scan
_exptl_absorpt_process_details '(SADABS; Sheldrick, 1996)'
_exptl_crystal_colour 'light yellow'
_exptl_crystal_density_diffrn 1.625
_exptl_crystal_density_method 'not measured'
_exptl_crystal_description plate
_exptl_crystal_F_000 1024
_exptl_crystal_size_max 0.259
_exptl_crystal_size_mid 0.234
_exptl_crystal_size_min 0.071
_refine_diff_density_max 0.231
_refine_diff_density_min -0.405
_refine_ls_extinction_method none
_refine_ls_goodness_of_fit_ref 1.033
_refine_ls_hydrogen_treatment constr
_refine_ls_matrix_type full
_refine_ls_number_parameters 280
_refine_ls_number_reflns 4119
_refine_ls_number_restraints 0
_refine_ls_restrained_S_all 1.033
_refine_ls_R_factor_all 0.0330
_refine_ls_R_factor_gt 0.0242
_refine_ls_shift/su_max 0.001
_refine_ls_shift/su_mean 0.000
_refine_ls_structure_factor_coef Fsqd
_refine_ls_weighting_details 'calc w=1/[\s^2^(Fo^2^)+(0.0321P)^2^+0.2197P] where P=(Fo^2^+2Fc^2^)/3'
_refine_ls_weighting_scheme calc
_refine_ls_wR_factor_gt 0.0574
_refine_ls_wR_factor_ref 0.0617
_reflns_number_gt 3400
_reflns_number_total 4119
_reflns_threshold_expression >2\s(I)
_cod_data_source_file hy2015.cif
_cod_data_source_block I
_cod_original_sg_symbol_H-M P21/n
_cod_database_code 2211066
_cod_database_fobs_code 2211066

loop_
_symmetry_equiv_pos_as_xyz
'x, y, z'
'-x+1/2, y+1/2, -z+1/2'
'-x, -y, -z'
'x-1/2, -y-1/2, z-1/2'

loop_
_atom_site_type_symbol
_atom_site_label
_atom_site_fract_x
_atom_site_fract_y
_atom_site_fract_z
_atom_site_U_iso_or_equiv
_atom_site_adp_type
_atom_site_calc_flag
_atom_site_refinement_flags
_atom_site_occupancy
Cd Cd1 0.386460(10) 0.87503(2) 0.131056(9) 0.03687(7) Uani d . 1
O O2 0.41610(10) 1.1973(3) 0.20968(10) 0.0474(4) Uani d . 1
O O1 0.51066(10) 0.9965(2) 0.20970(10) 0.0476(4) Uani d . 1
N N1 0.43777(13) 0.6187(3) 0.10115(12) 0.0421(5) Uani d . 1
C C2 0.54462(16) 1.4205(3) 0.32347(15) 0.0474(6) Uani d . 1
H H2A 0.4905 1.4696 0.3018 0.057 Uiso calc R 1
C C3 0.51257(17) 0.3768(3) 0.08703(15) 0.0438(6) Uani d . 1
N N2 0.42786(14) 0.3463(3) 0.04463(13) 0.0488(5) Uani d . 1
H H2B 0.4052 0.2504 0.0162 0.059 Uiso calc R 1
C C5 0.56005(14) 1.2524(3) 0.29643(13) 0.0350(5) Uani d . 1
C C6 0.49038(14) 1.1428(3) 0.23439(13) 0.0369(5) Uani d . 1
C C7 0.5833(2) 0.2726(4) 0.09756(17) 0.0573(7) Uani d . 1
H H7A 0.5789 0.1586 0.0728 0.069 Uiso calc R 1
C C8 0.59710(16) 0.6216(4) 0.17183(16) 0.0481(6) Uani d . 1
H H8A 0.6022 0.7362 0.1962 0.058 Uiso calc R 1
C C9 0.51858(15) 0.5491(3) 0.12247(13) 0.0383(5) Uani d . 1
N N3 0.21394(14) 0.7743(3) 0.24694(14) 0.0551(6) Uani d . 1
H H3A 0.1637 0.7601 0.2439 0.066 Uiso calc R 1
C C11 0.60917(15) 1.5156(4) 0.38239(15) 0.0482(7) Uani d . 1
H H11A 0.5979 1.6283 0.4003 0.058 Uiso calc R 1
C C12 0.43451(17) 0.8292(4) 0.34718(16) 0.0514(7) Uani d . 1
H H12A 0.4784 0.8451 0.3311 0.062 Uiso calc R 1
N N4 0.31792(13) 0.8101(3) 0.20758(12) 0.0438(5) Uani d . 1
C C14 0.28624(17) 0.7875(4) 0.31617(16) 0.0469(6) Uani d . 1
C C15 0.38716(17) 0.4916(3) 0.05535(15) 0.0469(6) Uani d . 1
H H15A 0.3287 0.5020 0.0327 0.056 Uiso calc R 1
C C16 0.35173(16) 0.8107(3) 0.29141(15) 0.0409(6) Uani d . 1
C C17 0.64135(15) 1.1847(4) 0.32836(15) 0.0473(6) Uani d . 1
H H17A 0.6526 1.0728 0.3099 0.057 Uiso calc R 1
C C18 0.23609(16) 0.7878(4) 0.18483(17) 0.0525(7) Uani d . 1
H H18A 0.1978 0.7821 0.1312 0.063 Uiso calc R 1
C C19 0.6602(2) 0.3460(4) 0.14631(19) 0.0634(8) Uani d . 1
H H19A 0.7090 0.2799 0.1550 0.076 Uiso calc R 1
C C20 0.3009(2) 0.7832(5) 0.39661(19) 0.0665(8) Uani d . 1
H H20A 0.2571 0.7686 0.4129 0.080 Uiso calc R 1
C C21 0.66665(17) 0.5164(5) 0.18293(17) 0.0600(8) Uani d . 1
H H21A 0.7198 0.5609 0.2161 0.072 Uiso calc R 1
C C22 0.4488(2) 0.8231(5) 0.42688(18) 0.0709(9) Uani d . 1
H H22A 0.5038 0.8338 0.4658 0.085 Uiso calc R 1
C C23 0.3826(2) 0.8012(5) 0.4513(2) 0.0797(10) Uani d . 1
H H23A 0.3945 0.7990 0.5060 0.096 Uiso calc R 1
C C26 0.75858(15) 1.5416(3) 0.48493(13) 0.0390(5) Uani d . 1
C C25 0.68993(14) 1.4465(3) 0.41513(13) 0.0362(5) Uani d . 1
C C24 0.70616(15) 1.2797(4) 0.38711(15) 0.0470(6) Uani d . 1
H H24A 0.7606 1.2320 0.4079 0.056 Uiso calc R 1
O O3 0.83108(10) 1.4681(2) 0.51424(9) 0.0466(4) Uani d . 1
O O4 0.74186(11) 1.6817(3) 0.51416(11) 0.0576(5) Uani d . 1

loop_
_atom_site_aniso_label
_atom_site_aniso_U_11
_atom_site_aniso_U_22
_atom_site_aniso_U_33
_atom_site_aniso_U_12
_atom_site_aniso_U_13
_atom_site_aniso_U_23
Cd1 0.03054(10) 0.04582(11) 0.03084(10) -0.00258(7) 0.00913(7) 0.00105(7)
O2 0.0285(9) 0.0657(11) 0.0442(10) -0.0008(8) 0.0111(7) -0.0058(8)
O1 0.0380(10) 0.0491(10) 0.0504(10) -0.0043(8) 0.0128(8) -0.0155(8)
N1 0.0392(11) 0.0431(11) 0.0406(11) -0.0054(9) 0.0131(9) -0.0049(9)
C2 0.0340(13) 0.0524(15) 0.0451(15) 0.0088(11) 0.0052(11) -0.0038(12)
C3 0.0569(16) 0.0433(13) 0.0345(13) -0.0011(12) 0.0222(12) 0.0064(11)
N2 0.0581(14) 0.0413(12) 0.0429(12) -0.0116(10) 0.0164(11) -0.0071(9)
C5 0.0329(12) 0.0434(13) 0.0284(11) -0.0015(10) 0.0122(9) -0.0009(10)
C6 0.0306(12) 0.0515(15) 0.0299(12) -0.0053(10) 0.0137(10) 0.0018(10)
C7 0.078(2) 0.0509(16) 0.0516(17) 0.0124(15) 0.0350(16) 0.0069(13)
C8 0.0410(14) 0.0560(15) 0.0485(15) -0.0068(12) 0.0195(12) -0.0052(12)
C9 0.0401(14) 0.0439(13) 0.0334(12) -0.0024(11) 0.0176(10) 0.0023(10)
N3 0.0404(13) 0.0654(15) 0.0677(16) -0.0068(11) 0.0303(12) 0.0070(12)
C11 0.0408(15) 0.0464(14) 0.0445(15) 0.0090(11) 0.0043(11) -0.0093(11)
C12 0.0448(15) 0.0632(17) 0.0472(16) 0.0038(12) 0.0199(13) 0.0092(13)
N4 0.0389(12) 0.0518(12) 0.0425(12) -0.0041(9) 0.0184(9) 0.0023(10)
C14 0.0505(16) 0.0447(14) 0.0524(16) -0.0001(12) 0.0282(13) 0.0046(12)
C15 0.0430(14) 0.0508(15) 0.0433(14) -0.0097(12) 0.0138(11) 0.0009(12)
C16 0.0446(14) 0.0393(12) 0.0432(14) 0.0011(11) 0.0225(12) 0.0048(11)
C17 0.0362(14) 0.0528(15) 0.0479(15) 0.0046(11) 0.0122(12) -0.0164(12)
C18 0.0414(15) 0.0641(17) 0.0511(16) -0.0088(13) 0.0182(13) 0.0057(13)
C19 0.060(2) 0.080(2) 0.0600(19) 0.0248(16) 0.0342(16) 0.0141(16)
C20 0.072(2) 0.080(2) 0.064(2) -0.0050(17) 0.0452(18) 0.0055(17)
C21 0.0406(16) 0.086(2) 0.0543(17) -0.0001(15) 0.0203(13) 0.0041(16)
C22 0.063(2) 0.096(2) 0.0465(17) -0.0068(17) 0.0159(15) 0.0115(16)
C23 0.095(3) 0.102(3) 0.0497(19) -0.012(2) 0.0379(19) 0.0051(18)
C26 0.0378(13) 0.0459(13) 0.0292(12) -0.0010(11) 0.0096(10) 0.0029(11)
C25 0.0348(12) 0.0426(12) 0.0292(12) -0.0011(10) 0.0112(9) -0.0009(10)
C24 0.0309(13) 0.0562(15) 0.0454(14) 0.0071(11) 0.0071(11) -0.0104(12)
O3 0.0372(10) 0.0468(10) 0.0396(9) 0.0065(8) -0.0008(7) -0.0022(8)
O4 0.0436(11) 0.0663(12) 0.0520(11) 0.0032(9) 0.0085(9) -0.0250(9)

loop_
_atom_type_symbol
_atom_type_description
_atom_type_scat_dispersion_real
_atom_type_scat_dispersion_imag
_atom_type_scat_source
C C 0.0033 0.0016 'International Tables Vol C Tables 4.2.6.8 and 6.1.1.4'
H H 0.0000 0.0000 'International Tables Vol C Tables 4.2.6.8 and 6.1.1.4'
N N 0.0061 0.0033 'International Tables Vol C Tables 4.2.6.8 and 6.1.1.4'
O O 0.0106 0.0060 'International Tables Vol C Tables 4.2.6.8 and 6.1.1.4'
Cd Cd -0.8075 1.2024 'International Tables Vol C Tables 4.2.6.8 and 6.1.1.4'

loop_
_geom_angle_atom_site_label_1
_geom_angle_atom_site_label_2
_geom_angle_atom_site_label_3
_geom_angle_site_symmetry_1
_geom_angle_site_symmetry_3
_geom_angle
N4 Cd1 N1 . . 110.39(8)
N4 Cd1 O1 . . 107.99(8)
N1 Cd1 O1 . . 96.16(8)
N4 Cd1 O3 . 4_585 124.57(8)
N1 Cd1 O3 . 4_585 104.49(8)
O1 Cd1 O3 . 4_585 109.53(7)
N4 Cd1 O4 . 4_585 83.76(8)
N1 Cd1 O4 . 4_585 91.03(8)
O1 Cd1 O4 . 4_585 162.90(6)
O3 Cd1 O4 4_585 4_585 53.51(6)
N4 Cd1 O2 . . 83.40(7)
N1 Cd1 O2 . . 148.39(7)
O1 Cd1 O2 . . 52.23(6)
O3 Cd1 O2 4_585 . 88.74(7)
O4 Cd1 O2 4_585 . 119.33(6)
C6 O2 Cd1 . . 81.94(14)
C6 O1 Cd1 . . 102.91(15)
C15 N1 C9 . . 105.1(2)
C15 N1 Cd1 . . 120.77(18)
C9 N1 Cd1 . . 134.13(15)
C11 C2 C5 . . 120.2(2)
C11 C2 H2A . . 119.9
C5 C2 H2A . . 119.9
N2 C3 C7 . . 132.5(2)
N2 C3 C9 . . 105.4(2)
C7 C3 C9 . . 122.1(3)
C15 N2 C3 . . 107.7(2)
C15 N2 H2B . . 126.2
C3 N2 H2B . . 126.2
C17 C5 C2 . . 118.6(2)
C17 C5 C6 . . 120.0(2)
C2 C5 C6 . . 121.4(2)
O2 C6 O1 . . 122.7(2)
O2 C6 C5 . . 120.1(2)
O1 C6 C5 . . 117.2(2)
C19 C7 C3 . . 116.8(3)
C19 C7 H7A . . 121.6
C3 C7 H7A . . 121.6
C21 C8 C9 . . 117.2(3)
C21 C8 H8A . . 121.4
C9 C8 H8A . . 121.4
C3 C9 N1 . . 108.8(2)
C3 C9 C8 . . 120.4(2)
N1 C9 C8 . . 130.8(2)
C18 N3 C14 . . 107.4(2)
C18 N3 H3A . . 126.3
C14 N3 H3A . . 126.3
C25 C11 C2 . . 121.1(2)
C25 C11 H11A . . 119.5
C2 C11 H11A . . 119.5
C22 C12 C16 . . 117.2(3)
C22 C12 H12A . . 121.4
C16 C12 H12A . . 121.4
C18 N4 C16 . . 105.1(2)
C18 N4 Cd1 . . 128.00(18)
C16 N4 Cd1 . . 126.30(16)
N3 C14 C20 . . 132.5(3)
N3 C14 C16 . . 105.9(2)
C20 C14 C16 . . 121.7(3)
N1 C15 N2 . . 113.1(2)
N1 C15 H15A . . 123.4
N2 C15 H15A . . 123.4
C12 C16 N4 . . 130.4(2)
C12 C16 C14 . . 121.0(2)
N4 C16 C14 . . 108.6(2)
C24 C17 C5 . . 121.3(2)
C24 C17 H17A . . 119.4
C5 C17 H17A . . 119.3
N4 C18 N3 . . 113.0(2)
N4 C18 H18A . . 123.5
N3 C18 H18A . . 123.5
C7 C19 C21 . . 121.4(3)
C7 C19 H19A . . 119.3
C21 C19 H19A . . 119.3
C23 C20 C14 . . 117.1(3)
C23 C20 H20A . . 121.4
C14 C20 H20A . . 121.4
C8 C21 C19 . . 122.1(3)
C8 C21 H21A . . 118.9
C19 C21 H21A . . 118.9
C12 C22 C23 . . 121.5(3)
C12 C22 H22A . . 119.2
C23 C22 H22A . . 119.2
C20 C23 C22 . . 121.6(3)
C20 C23 H23A . . 119.2
C22 C23 H23A . . 119.2
O4 C26 O3 . . 122.2(2)
O4 C26 C25 . . 119.6(2)
O3 C26 C25 . . 118.0(2)
C11 C25 C24 . . 118.9(2)
C11 C25 C26 . . 120.9(2)
C24 C25 C26 . . 119.9(2)
C17 C24 C25 . . 119.8(2)
C17 C24 H24A . . 120.1
C25 C24 H24A . . 120.1
C26 O3 Cd1 . 4_686 98.73(14)
C26 O4 Cd1 . 4_686 84.38(14)

loop_
_geom_bond_atom_site_label_1
_geom_bond_atom_site_label_2
_geom_bond_site_symmetry_2
_geom_bond_distance
Cd1 N4 . 2.224(2)
Cd1 N1 . 2.225(2)
Cd1 O1 . 2.2267(18)
Cd1 O3 4_585 2.2511(19)
Cd1 O4 4_585 2.576(2)
Cd1 O2 . 2.679(2)
O2 C6 . 1.246(3)
O1 C6 . 1.258(3)
N1 C15 . 1.311(3)
N1 C9 . 1.391(3)
C2 C11 . 1.378(3)
C2 C5 . 1.382(3)
C2 H2A . 0.9300
C3 N2 . 1.372(3)
C3 C7 . 1.389(4)
C3 C9 . 1.390(3)
N2 C15 . 1.328(3)
N2 H2B . 0.8600
C5 C17 . 1.380(3)
C5 C6 . 1.502(3)
C7 C19 . 1.373(4)
C7 H7A . 0.9300
C8 C21 . 1.373(4)
C8 C9 . 1.394(3)
C8 H8A . 0.9300
N3 C18 . 1.340(3)
N3 C14 . 1.371(3)
N3 H3A . 0.8600
C11 C25 . 1.376(3)
C11 H11A . 0.9300
C12 C22 . 1.369(4)
C12 C16 . 1.387(4)
C12 H12A . 0.9300
N4 C18 . 1.319(3)
N4 C16 . 1.393(3)
C14 C20 . 1.380(4)
C14 C16 . 1.397(4)
C15 H15A . 0.9300
C17 C24 . 1.379(3)
C17 H17A . 0.9300
C18 H18A . 0.9300
C19 C21 . 1.387(4)
C19 H19A . 0.9300
C20 C23 . 1.366(5)
C20 H20A . 0.9300
C21 H21A . 0.9300
C22 C23 . 1.405(5)
C22 H22A . 0.9300
C23 H23A . 0.9300
C26 O4 . 1.236(3)
C26 O3 . 1.268(3)
C26 C25 . 1.508(3)
C26 Cd1 4_686 2.746(2)
C25 C24 . 1.387(3)
C24 H24A . 0.9300
